data_4130728
loop_
_publ_author_name
'Obligacion, Jennifer V.'
'Semproni, Scott P.'
'Pappas, Iraklis'
'Chirik, Paul J.'

_publ_section_title
;
 Cobalt-Catalyzed C(sp(2))-H Borylation: Mechanistic Insights Inspire
 Catalyst Design.
;
_journal_issue 33
_journal_name_full 'Journal of the American Chemical Society'
_journal_page_first 10645
_journal_page_last 10653
_journal_paper_doi 10.1021/jacs.6b06144
_journal_volume 138
_journal_year 2016
_chemical_formula_sum 'C31 H60 B2 Co N O4 P2'
_chemical_formula_weight 653.29
_space_group_crystal_system monoclinic
_space_group_IT_number 14
_space_group_name_Hall '-P 2ybc'
_space_group_name_H-M_alt 'P 1 21/c 1'
_atom_sites_solution_hydrogens mixed
_audit_creation_method SHELXL-2014
_audit_update_record
;
2015-11-13 # Formatted by publCIF
;
_cell_angle_alpha 90
_cell_angle_beta 90.8040(10)
_cell_angle_gamma 90
_cell_formula_units_Z 4
_cell_length_a 11.1743(2)
_cell_length_b 22.1777(5)
_cell_length_c 14.5277(3)
_cell_measurement_reflns_used 9049
_cell_measurement_temperature 100(2)
_cell_measurement_theta_max 72.44
_cell_measurement_theta_min 5.41
_cell_volume 3599.90(13)
_computing_cell_refinement 'Bruker SAINT'
_computing_data_collection 'Bruker APEX2'
_computing_data_reduction 'Bruker SAINT'
_computing_molecular_graphics 'ORTEP 3 (Farraguia, 1997)'
_computing_structure_refinement 'SHELXL-2014 (Sheldrick, 2014)'
_computing_structure_solution 'SIR 92 (Giacavazzo, 1993)'
_diffrn_ambient_temperature 100(2)
_diffrn_measured_fraction_theta_full 1.000
_diffrn_measured_fraction_theta_max 0.999
_diffrn_measurement_device_type 'Bruker APEX2 CCD'
_diffrn_measurement_method 'phi and omega scans'
_diffrn_radiation_source 'fine-focus sealed tube'
_diffrn_radiation_type CuK\a
_diffrn_radiation_wavelength 1.54178
_diffrn_reflns_av_R_equivalents 0.0523
_diffrn_reflns_av_unetI/netI 0.0325
_diffrn_reflns_Laue_measured_fraction_full 1.000
_diffrn_reflns_Laue_measured_fraction_max 0.999
_diffrn_reflns_limit_h_max 13
_diffrn_reflns_limit_h_min -13
_diffrn_reflns_limit_k_max 27
_diffrn_reflns_limit_k_min -27
_diffrn_reflns_limit_l_max 17
_diffrn_reflns_limit_l_min -17
_diffrn_reflns_number 56212
_diffrn_reflns_point_group_measured_fraction_full 1.000
_diffrn_reflns_point_group_measured_fraction_max 0.999
_diffrn_reflns_theta_full 67.679
_diffrn_reflns_theta_max 72.415
_diffrn_reflns_theta_min 3.637
_exptl_absorpt_coefficient_mu 4.829
_exptl_absorpt_correction_T_max 0.7536
_exptl_absorpt_correction_T_min 0.4270
_exptl_absorpt_correction_type multi-scan
_exptl_absorpt_process_details 'SADABS V2008/1 (Bruker AXS)'
_exptl_crystal_colour purple
_exptl_crystal_density_diffrn 1.205
_exptl_crystal_description Shard
_exptl_crystal_F_000 1408
_exptl_crystal_size_max 0.321
_exptl_crystal_size_mid 0.295
_exptl_crystal_size_min 0.170
_refine_diff_density_max 0.707
_refine_diff_density_min -0.305
_refine_diff_density_rms 0.064
_refine_ls_extinction_method none
_refine_ls_goodness_of_fit_ref 1.072
_refine_ls_hydrogen_treatment mixed
_refine_ls_matrix_type full
_refine_ls_number_parameters 416
_refine_ls_number_reflns 7117
_refine_ls_number_restraints 0
_refine_ls_restrained_S_all 1.072
_refine_ls_R_factor_all 0.0369
_refine_ls_R_factor_gt 0.0341
_refine_ls_shift/su_max 0.001
_refine_ls_shift/su_mean 0.000
_refine_ls_structure_factor_coef Fsqd
_refine_ls_weighting_details 'w=1/[\s^2^(Fo^2^)+(0.0404P)^2^+1.8457P] where P=(Fo^2^+2Fc^2^)/3'
_refine_ls_weighting_scheme calc
_refine_ls_wR_factor_gt 0.0818
_refine_ls_wR_factor_ref 0.0843
_reflns_Friedel_coverage 0.000
_reflns_number_gt 6710
_reflns_number_total 7117
_reflns_threshold_expression 'I > 2\s(I)'
_cod_data_source_file ja6b06144_si_002.cif
_cod_data_source_block jvo15
_cod_original_sg_symbol_H-M 'P 21/c'
_cod_database_code 4130728
_shelx_space_group_comment
;
The symmetry employed for this shelxl refinement is uniquely defined
by the following loop, which should always be used as a source of
symmetry information in preference to the above space-group names.
They are only intended as comments.
;
_shelx_estimated_absorpt_t_min 0.306
_shelx_estimated_absorpt_t_max 0.494
_shelxl_version_number 2014-3

loop_
_space_group_symop_operation_xyz
'x, y, z'
'-x, y+1/2, -z+1/2'
'-x, -y, -z'
'x, -y-1/2, z-1/2'

loop_
_atom_site_label
_atom_site_type_symbol
_atom_site_fract_x
_atom_site_fract_y
_atom_site_fract_z
_atom_site_U_iso_or_equiv
_atom_site_adp_type
_atom_site_occupancy
_atom_site_site_symmetry_order
_atom_site_calc_flag
_atom_site_refinement_flags_posn
_atom_site_refinement_flags_adp
C1 C 0.50520(14) 0.09441(8) 0.07846(10) 0.0181(3) Uani 1 1 d . .
H1A H 0.5445(6) 0.1287(5) 0.0510(4) 0.022 Uiso 1 1 calc R U
H1B H 0.5186(3) 0.0597(5) 0.0398(6) 0.022 Uiso 1 1 calc R U
C2 C 0.37284(14) 0.10650(7) 0.08487(10) 0.0154(3) Uani 1 1 d . .
C3 C 0.29546(15) 0.10011(7) 0.01014(11) 0.0174(3) Uani 1 1 d . .
H3 H 0.3248(7) 0.0844(4) -0.0463(13) 0.021 Uiso 1 1 calc R U
C4 C 0.17528(15) 0.11638(7) 0.01630(11) 0.0167(3) Uani 1 1 d . .
C5 C 0.13801(15) 0.13824(7) 0.10141(11) 0.0164(3) Uani 1 1 d . .
H5 H 0.0588(19) 0.1508(3) 0.1084(2) 0.020 Uiso 1 1 calc R U
C6 C 0.21734(14) 0.14158(7) 0.17579(10) 0.0145(3) Uani 1 1 d . .
C7 C 0.18026(14) 0.16128(7) 0.27022(10) 0.0151(3) Uani 1 1 d . .
H7A H 0.1433(6) 0.1291(5) 0.3007(5) 0.018 Uiso 1 1 calc R U
H7B H 0.1251(8) 0.1930(5) 0.26535(12) 0.018 Uiso 1 1 calc R U
C8 C 0.56627(15) -0.00275(7) 0.20466(12) 0.0188(3) Uani 1 1 d . .
H8 H 0.6160(13) -0.0181(4) 0.1623(11) 0.023 Uiso 1 1 calc R U
C9 C 0.60980(17) -0.02346(8) 0.29993(13) 0.0253(4) Uani 1 1 d . .
H9A H 0.6900(12) -0.0091(6) 0.3109(4) 0.038 Uiso 1 1 calc R U
H9B H 0.6090(12) -0.0668(6) 0.3026(4) 0.038 Uiso 1 1 calc R U
H9C H 0.5578(10) -0.0075(6) 0.3462(7) 0.038 Uiso 1 1 calc R U
C10 C 0.44071(16) -0.02732(8) 0.18533(13) 0.0238(4) Uani 1 1 d . .
H10A H 0.4167(6) -0.0173(6) 0.1237(9) 0.036 Uiso 1 1 calc R U
H10B H 0.3858(8) -0.0099(5) 0.2277(8) 0.036 Uiso 1 1 calc R U
H10C H 0.4410(3) -0.0702(6) 0.1925(9) 0.036 Uiso 1 1 calc R U
C11 C 0.73078(14) 0.09543(8) 0.17987(11) 0.0164(3) Uani 1 1 d . .
H11 H 0.7731(9) 0.0740(5) 0.2292(10) 0.020 Uiso 1 1 calc R U
C12 C 0.76283(16) 0.16204(8) 0.19001(12) 0.0233(4) Uani 1 1 d . .
H12A H 0.7357(12) 0.1765(3) 0.2481(9) 0.035 Uiso 1 1 calc R U
H12B H 0.7251(11) 0.1845(3) 0.1415(9) 0.035 Uiso 1 1 calc R U
H12C H 0.8477(12) 0.16679(13) 0.1868(10) 0.035 Uiso 1 1 calc R U
C13 C 0.77872(16) 0.07103(9) 0.08880(12) 0.0252(4) Uani 1 1 d . .
H13A H 0.7623(11) 0.0272(6) 0.0845(4) 0.038 Uiso 1 1 calc R U
H13B H 0.8663(12) 0.0780(6) 0.0863(4) 0.038 Uiso 1 1 calc R U
H13C H 0.7387(11) 0.0921(5) 0.0367(7) 0.038 Uiso 1 1 calc R U
C14 C 0.26464(15) 0.18004(8) 0.45795(10) 0.0168(3) Uani 1 1 d . .
H14 H 0.3218(13) 0.2012(5) 0.4949(8) 0.020 Uiso 1 1 calc R U
C15 C 0.26570(18) 0.11465(9) 0.49068(12) 0.0262(4) Uani 1 1 d . .
H15A H 0.3432(12) 0.0983(3) 0.4835(9) 0.039 Uiso 1 1 calc R U
H15B H 0.2099(12) 0.0920(4) 0.4553(8) 0.039 Uiso 1 1 calc R U
H15C H 0.2446(13) 0.11313(11) 0.5535(9) 0.039 Uiso 1 1 calc R U
C16 C 0.14278(15) 0.20899(9) 0.47525(11) 0.0223(4) Uani 1 1 d . .
H16A H 0.1455(4) 0.2506(6) 0.4588(9) 0.033 Uiso 1 1 calc R U
H16B H 0.1239(6) 0.2053(5) 0.5388(9) 0.033 Uiso 1 1 calc R U
H16C H 0.0830(8) 0.1891(5) 0.4389(8) 0.033 Uiso 1 1 calc R U
C17 C 0.31792(15) 0.26903(7) 0.31756(11) 0.0175(3) Uani 1 1 d . .
H17 H 0.2494(16) 0.2867(4) 0.3467(7) 0.021 Uiso 1 1 calc R U
C18 C 0.43126(16) 0.29630(8) 0.36083(13) 0.0238(4) Uani 1 1 d . .
H18A H 0.4326(6) 0.2884(5) 0.4260(9) 0.036 Uiso 1 1 calc R U
H18B H 0.4319(6) 0.3392(6) 0.3504(8) 0.036 Uiso 1 1 calc R U
H18C H 0.5007(10) 0.2784(5) 0.3333(8) 0.036 Uiso 1 1 calc R U
C19 C 0.31124(17) 0.28345(8) 0.21447(12) 0.0239(4) Uani 1 1 d . .
H19A H 0.2359(12) 0.2679(6) 0.1885(4) 0.036 Uiso 1 1 calc R U
H19B H 0.3787(11) 0.2644(6) 0.1834(5) 0.036 Uiso 1 1 calc R U
H19C H 0.3148(13) 0.3272(6) 0.20563(18) 0.036 Uiso 1 1 calc R U
C20 C 0.0404(2) 0.07341(12) -0.30141(14) 0.0419(6) Uani 1 1 d . .
H20A H 0.0902(15) 0.1099(7) -0.3153(4) 0.063 Uiso 1 1 calc R U
H20B H -0.0343(12) 0.0740(8) -0.3408(7) 0.063 Uiso 1 1 calc R U
H20C H 0.0875(15) 0.0359(7) -0.3149(4) 0.063 Uiso 1 1 calc R U
C21 C 0.00678(16) 0.07396(9) -0.20110(12) 0.0252(4) Uani 1 1 d . .
C22 C -0.0518(2) 0.01418(10) -0.17595(16) 0.0390(5) Uani 1 1 d . .
H22A H -0.0771(14) 0.0154(3) -0.1102(11) 0.059 Uiso 1 1 calc R U
H22B H 0.0068(10) -0.0194(5) -0.1846(11) 0.059 Uiso 1 1 calc R U
H22C H -0.1235(14) 0.0073(4) -0.2166(10) 0.059 Uiso 1 1 calc R U
C23 C -0.03432(18) 0.18741(10) -0.22006(14) 0.0324(5) Uani 1 1 d . .
H23A H 0.0554(13) 0.1914(4) -0.2244(9) 0.049 Uiso 1 1 calc R U
H23B H -0.0674(13) 0.2231(5) -0.1858(8) 0.049 Uiso 1 1 calc R U
H23C H -0.0707(13) 0.1860(3) -0.2840(10) 0.049 Uiso 1 1 calc R U
C24 C -0.06477(16) 0.12963(8) -0.16875(12) 0.0218(4) Uani 1 1 d . .
C25 C -0.19911(16) 0.12105(9) -0.16722(12) 0.0251(4) Uani 1 1 d . .
H25A H -0.2184(3) 0.0877(6) -0.1267(9) 0.038 Uiso 1 1 calc R U
H25B H -0.2284(5) 0.1123(6) -0.2291(9) 0.038 Uiso 1 1 calc R U
H25C H -0.2367(6) 0.1576(5) -0.1449(10) 0.038 Uiso 1 1 calc R U
C26 C 0.72146(18) 0.23125(9) 0.47309(12) 0.0278(4) Uani 1 1 d . .
H26A H 0.7377(12) 0.2268(3) 0.4078(9) 0.042 Uiso 1 1 calc R U
H26B H 0.7966(12) 0.2358(4) 0.5071(8) 0.042 Uiso 1 1 calc R U
H26C H 0.6719(9) 0.2667(5) 0.4825(9) 0.042 Uiso 1 1 calc R U
C27 C 0.65591(15) 0.17545(8) 0.50741(11) 0.0189(3) Uani 1 1 d . .
C28 C 0.63085(17) 0.18133(9) 0.60970(11) 0.0254(4) Uani 1 1 d . .
H28A H 0.5808(13) 0.1473(6) 0.6295(4) 0.038 Uiso 1 1 calc R U
H28B H 0.5886(13) 0.2195(6) 0.6211(2) 0.038 Uiso 1 1 calc R U
H28C H 0.7070(10) 0.1810(6) 0.6447(5) 0.038 Uiso 1 1 calc R U
C29 C 0.85182(17) 0.11833(11) 0.47037(14) 0.0329(4) Uani 1 1 d . .
H29A H 0.8738(4) 0.1481(7) 0.4228(10) 0.049 Uiso 1 1 calc R U
H29B H 0.8829(5) 0.0782(6) 0.4532(11) 0.049 Uiso 1 1 calc R U
H29C H 0.8869(6) 0.1306(7) 0.5304(9) 0.049 Uiso 1 1 calc R U
C30 C 0.71630(15) 0.11547(8) 0.47761(11) 0.0201(3) Uani 1 1 d . .
C31 C 0.67879(19) 0.06147(9) 0.53538(13) 0.0294(4) Uani 1 1 d . .
H31A H 0.5912(13) 0.0609(4) 0.5405(9) 0.044 Uiso 1 1 calc R U
H31B H 0.7154(12) 0.0646(4) 0.5971(9) 0.044 Uiso 1 1 calc R U
H31C H 0.7056(12) 0.0241(5) 0.5057(7) 0.044 Uiso 1 1 calc R U
N1 N 0.33482(12) 0.12613(6) 0.16799(9) 0.0138(3) Uani 1 1 d . .
O1 O 0.11734(11) 0.07847(6) -0.14530(8) 0.0242(3) Uani 1 1 d . .
O2 O -0.02117(11) 0.13722(6) -0.07356(8) 0.0231(3) Uani 1 1 d . .
O3 O 0.66693(10) 0.10684(5) 0.38584(7) 0.0175(2) Uani 1 1 d . .
O4 O 0.54277(10) 0.17283(5) 0.45743(7) 0.0179(2) Uani 1 1 d . .
B1 B 0.08857(17) 0.11055(9) -0.06882(12) 0.0183(4) Uani 1 1 d . .
B2 B 0.55739(16) 0.13736(8) 0.37819(12) 0.0147(3) Uani 1 1 d . .
Co1 Co 0.44861(2) 0.13259(2) 0.27468(2) 0.01122(8) Uani 1 1 d . .
P1 P 0.56858(3) 0.08047(2) 0.19483(3) 0.01272(9) Uani 1 1 d . .
P2 P 0.31405(3) 0.18634(2) 0.33673(2) 0.01206(9) Uani 1 1 d . .
H1 H 0.4032(17) 0.0795(8) 0.3308(13) 0.014 Uiso 1 1 d . U
H2 H 0.5135(17) 0.1857(8) 0.2411(13) 0.014 Uiso 1 1 d . U

loop_
_atom_site_aniso_label
_atom_site_aniso_U_11
_atom_site_aniso_U_22
_atom_site_aniso_U_33
_atom_site_aniso_U_23
_atom_site_aniso_U_13
_atom_site_aniso_U_12
C1 0.0166(8) 0.0265(9) 0.0113(7) -0.0032(6) 0.0003(6) 0.0022(6)
C2 0.0163(8) 0.0176(8) 0.0122(7) -0.0003(6) -0.0013(6) 0.0005(6)
C3 0.0207(8) 0.0205(8) 0.0108(7) -0.0026(6) -0.0013(6) -0.0014(6)
C4 0.0190(8) 0.0174(8) 0.0138(7) 0.0017(6) -0.0040(6) -0.0032(6)
C5 0.0133(8) 0.0206(8) 0.0151(7) 0.0002(6) -0.0026(6) -0.0022(6)
C6 0.0147(7) 0.0151(7) 0.0135(7) 0.0003(6) -0.0029(6) -0.0014(6)
C7 0.0118(7) 0.0196(8) 0.0140(7) -0.0011(6) -0.0014(6) -0.0003(6)
C8 0.0185(8) 0.0156(8) 0.0225(8) -0.0036(6) 0.0037(7) 0.0015(6)
C9 0.0267(9) 0.0172(8) 0.0319(9) 0.0047(7) -0.0037(7) 0.0000(7)
C10 0.0228(9) 0.0198(9) 0.0287(9) -0.0052(7) 0.0005(7) -0.0039(7)
C11 0.0122(7) 0.0218(8) 0.0150(7) 0.0022(6) 0.0006(6) 0.0008(6)
C12 0.0188(8) 0.0240(9) 0.0271(9) 0.0025(7) 0.0034(7) -0.0043(7)
C13 0.0186(8) 0.0331(10) 0.0243(9) -0.0025(7) 0.0062(7) -0.0002(7)
C14 0.0183(8) 0.0224(8) 0.0098(7) -0.0020(6) 0.0004(6) -0.0004(6)
C15 0.0350(10) 0.0276(10) 0.0161(8) 0.0061(7) 0.0063(7) 0.0033(8)
C16 0.0213(9) 0.0297(9) 0.0161(8) -0.0020(7) 0.0040(6) 0.0009(7)
C17 0.0192(8) 0.0146(8) 0.0187(8) -0.0004(6) 0.0000(6) 0.0027(6)
C18 0.0256(9) 0.0148(8) 0.0309(9) -0.0030(7) -0.0047(7) -0.0029(7)
C19 0.0278(9) 0.0204(9) 0.0234(9) 0.0069(7) -0.0007(7) 0.0009(7)
C20 0.0321(11) 0.0749(17) 0.0185(9) -0.0119(10) -0.0084(8) 0.0108(11)
C21 0.0221(9) 0.0362(10) 0.0169(8) -0.0040(7) -0.0107(7) 0.0015(7)
C22 0.0431(12) 0.0278(11) 0.0455(12) -0.0015(9) -0.0234(10) -0.0040(9)
C23 0.0291(10) 0.0343(11) 0.0335(10) 0.0119(8) -0.0118(8) -0.0080(8)
C24 0.0211(9) 0.0296(10) 0.0147(8) 0.0006(6) -0.0057(6) -0.0048(7)
C25 0.0192(9) 0.0365(10) 0.0196(8) 0.0002(7) -0.0047(7) -0.0043(7)
C26 0.0339(10) 0.0271(10) 0.0221(9) -0.0012(7) -0.0064(7) -0.0106(8)
C27 0.0178(8) 0.0250(9) 0.0136(7) 0.0007(6) -0.0071(6) -0.0036(7)
C28 0.0282(9) 0.0335(10) 0.0142(8) -0.0024(7) -0.0070(7) -0.0037(8)
C29 0.0174(9) 0.0520(13) 0.0291(10) -0.0005(9) -0.0088(8) 0.0030(8)
C30 0.0174(8) 0.0281(9) 0.0146(8) 0.0014(7) -0.0076(6) 0.0004(7)
C31 0.0389(11) 0.0269(10) 0.0222(9) 0.0059(7) -0.0075(8) 0.0031(8)
N1 0.0143(6) 0.0154(6) 0.0118(6) -0.0010(5) -0.0021(5) -0.0006(5)
O1 0.0187(6) 0.0377(7) 0.0161(6) -0.0047(5) -0.0085(5) 0.0029(5)
O2 0.0196(6) 0.0339(7) 0.0157(6) -0.0045(5) -0.0064(5) 0.0003(5)
O3 0.0155(5) 0.0230(6) 0.0138(5) -0.0001(4) -0.0053(4) 0.0024(5)
O4 0.0175(6) 0.0225(6) 0.0136(5) -0.0031(4) -0.0070(4) 0.0011(5)
B1 0.0190(9) 0.0212(9) 0.0147(8) 0.0031(7) -0.0032(7) -0.0048(7)
B2 0.0153(8) 0.0157(9) 0.0130(8) 0.0013(6) -0.0015(7) -0.0008(6)
Co1 0.01149(13) 0.01330(14) 0.00880(13) -0.00107(9) -0.00243(9) 0.00102(9)
P1 0.01207(18) 0.01472(19) 0.01134(18) -0.00060(14) -0.00085(13) 0.00077(14)
P2 0.01321(18) 0.01374(19) 0.00916(17) -0.00077(13) -0.00154(13) 0.00075(14)

loop_
_atom_type_symbol
_atom_type_description
_atom_type_scat_dispersion_real
_atom_type_scat_dispersion_imag
_atom_type_scat_source
C C 0.0181 0.0091 'International Tables Vol C Tables 4.2.6.8 and 6.1.1.4'
N N 0.0311 0.0180 'International Tables Vol C Tables 4.2.6.8 and 6.1.1.4'
O O 0.0492 0.0322 'International Tables Vol C Tables 4.2.6.8 and 6.1.1.4'
B B 0.0090 0.0039 'International Tables Vol C Tables 4.2.6.8 and 6.1.1.4'
Co Co -2.3653 3.6143 'International Tables Vol C Tables 4.2.6.8 and 6.1.1.4'
P P 0.2955 0.4335 'International Tables Vol C Tables 4.2.6.8 and 6.1.1.4'
H H 0.0000 0.0000 'International Tables Vol C Tables 4.2.6.8 and 6.1.1.4'

loop_
_geom_angle_atom_site_label_1
_geom_angle_atom_site_label_2
_geom_angle_atom_site_label_3
_geom_angle
C2 C1 P1 109.68(11)
N1 C2 C3 122.02(15)
N1 C2 C1 115.57(13)
C3 C2 C1 122.38(14)
C2 C3 C4 120.93(15)
C3 C4 C5 116.48(14)
C3 C4 B1 120.91(15)
C5 C4 B1 122.61(15)
C6 C5 C4 120.78(15)
N1 C6 C5 121.76(14)
N1 C6 C7 115.28(13)
C5 C6 C7 122.95(15)
C6 C7 P2 109.40(11)
C10 C8 C9 109.79(15)
C10 C8 P1 110.80(12)
C9 C8 P1 111.35(11)
C12 C11 C13 109.91(14)
C12 C11 P1 112.91(11)
C13 C11 P1 113.02(11)
C15 C14 C16 110.53(14)
C15 C14 P2 111.45(11)
C16 C14 P2 113.66(11)
C18 C17 C19 110.34(14)
C18 C17 P2 110.47(11)
C19 C17 P2 110.62(11)
O1 C21 C20 108.32(15)
O1 C21 C22 106.66(14)
C20 C21 C22 109.72(18)
O1 C21 C24 102.23(13)
C20 C21 C24 115.85(16)
C22 C21 C24 113.29(17)
O2 C24 C25 108.44(14)
O2 C24 C23 106.90(14)
C25 C24 C23 109.96(15)
O2 C24 C21 102.20(13)
C25 C24 C21 114.89(15)
C23 C24 C21 113.74(16)
O4 C27 C28 108.74(14)
O4 C27 C26 106.74(13)
C28 C27 C26 110.21(14)
O4 C27 C30 101.82(12)
C28 C27 C30 115.56(14)
C26 C27 C30 112.98(15)
O3 C30 C29 107.98(14)
O3 C30 C31 107.38(14)
C29 C30 C31 110.65(16)
O3 C30 C27 102.01(12)
C29 C30 C27 114.83(16)
C31 C30 C27 113.25(15)
C2 N1 C6 117.93(13)
C2 N1 Co1 120.66(11)
C6 N1 Co1 121.40(10)
B1 O1 C21 106.20(13)
B1 O2 C24 106.51(13)
B2 O3 C30 109.28(13)
B2 O4 C27 108.78(13)
O1 B1 O2 114.10(14)
O1 B1 C4 122.48(16)
O2 B1 C4 123.41(16)
O3 B2 O4 108.46(13)
O3 B2 Co1 125.24(12)
O4 B2 Co1 126.28(12)
B2 Co1 N1 178.95(7)
B2 Co1 P1 93.44(6)
N1 Co1 P1 86.39(4)
B2 Co1 P2 94.62(6)
N1 Co1 P2 85.58(4)
P1 Co1 P2 171.754(18)
C1 P1 C8 103.39(8)
C1 P1 C11 102.99(7)
C8 P1 C11 101.63(8)
C1 P1 Co1 99.88(5)
C8 P1 Co1 119.35(6)
C11 P1 Co1 126.17(5)
C7 P2 C17 103.80(7)
C7 P2 C14 102.90(7)
C17 P2 C14 102.97(7)
C7 P2 Co1 100.40(5)
C17 P2 Co1 118.15(6)
C14 P2 Co1 125.46(5)

loop_
_geom_bond_atom_site_label_1
_geom_bond_atom_site_label_2
_geom_bond_distance
C1 C2 1.507(2)
C1 P1 1.8498(16)
C2 N1 1.357(2)
C2 C3 1.386(2)
C3 C4 1.395(2)
C4 C5 1.397(2)
C4 B1 1.566(2)
C5 C6 1.390(2)
C6 N1 1.363(2)
C6 C7 1.503(2)
C7 P2 1.8539(15)
C8 C10 1.528(2)
C8 C9 1.531(2)
C8 P1 1.8515(17)
C11 C12 1.527(2)
C11 C13 1.533(2)
C11 P1 1.8583(16)
C14 C15 1.526(2)
C14 C16 1.530(2)
C14 P2 1.8582(16)
C17 C18 1.531(2)
C17 C19 1.532(2)
C17 P2 1.8553(16)
C20 C21 1.510(3)
C21 O1 1.4716(19)
C21 C22 1.525(3)
C21 C24 1.547(3)
C23 C24 1.523(3)
C24 O2 1.4695(19)
C24 C25 1.514(2)
C26 C27 1.525(2)
C27 O4 1.4502(18)
C27 C28 1.522(2)
C27 C30 1.556(2)
C29 C30 1.521(2)
C30 O3 1.4484(18)
C30 C31 1.524(3)
N1 Co1 1.9961(13)
O1 B1 1.362(2)
O2 B1 1.362(2)
O3 B2 1.402(2)
O4 B2 1.406(2)
B2 Co1 1.9232(18)
Co1 P1 2.1266(5)
Co1 P2 2.1290(5)

loop_
_geom_torsion_atom_site_label_1
_geom_torsion_atom_site_label_2
_geom_torsion_atom_site_label_3
_geom_torsion_atom_site_label_4
_geom_torsion
P1 C1 C2 N1 22.59(18)
P1 C1 C2 C3 -159.60(13)
N1 C2 C3 C4 3.0(3)
C1 C2 C3 C4 -174.68(16)
C2 C3 C4 C5 -1.0(2)
C2 C3 C4 B1 178.57(15)
C3 C4 C5 C6 -1.8(2)
B1 C4 C5 C6 178.72(15)
C4 C5 C6 N1 2.7(2)
C4 C5 C6 C7 -176.30(15)
N1 C6 C7 P2 21.49(17)
C5 C6 C7 P2 -159.48(13)
O1 C21 C24 O2 -28.96(16)
C20 C21 C24 O2 -146.50(16)
C22 C21 C24 O2 85.42(16)
O1 C21 C24 C25 -146.17(14)
C20 C21 C24 C25 96.3(2)
C22 C21 C24 C25 -31.8(2)
O1 C21 C24 C23 85.87(16)
C20 C21 C24 C23 -31.7(2)
C22 C21 C24 C23 -159.75(15)
O4 C27 C30 O3 30.26(15)
C28 C27 C30 O3 147.91(14)
C26 C27 C30 O3 -83.85(15)
O4 C27 C30 C29 146.75(14)
C28 C27 C30 C29 -95.60(18)
C26 C27 C30 C29 32.64(19)
O4 C27 C30 C31 -84.81(15)
C28 C27 C30 C31 32.8(2)
C26 C27 C30 C31 161.07(14)
C3 C2 N1 C6 -2.1(2)
C1 C2 N1 C6 175.70(14)
C3 C2 N1 Co1 178.37(12)
C1 C2 N1 Co1 -3.81(19)
C5 C6 N1 C2 -0.7(2)
C7 C6 N1 C2 178.36(14)
C5 C6 N1 Co1 178.83(12)
C7 C6 N1 Co1 -2.13(19)
C20 C21 O1 B1 147.49(17)
C22 C21 O1 B1 -94.47(18)
C24 C21 O1 B1 24.69(18)
C25 C24 O2 B1 145.21(15)
C23 C24 O2 B1 -96.28(17)
C21 C24 O2 B1 23.47(17)
C29 C30 O3 B2 -145.70(15)
C31 C30 O3 B2 94.96(16)
C27 C30 O3 B2 -24.35(16)
C28 C27 O4 B2 -149.12(14)
C26 C27 O4 B2 92.00(16)
C30 C27 O4 B2 -26.66(16)
C21 O1 B1 O2 -11.0(2)
C21 O1 B1 C4 169.48(15)
C24 O2 B1 O1 -8.8(2)
C24 O2 B1 C4 170.66(15)
C3 C4 B1 O1 14.0(3)
C5 C4 B1 O1 -166.46(16)
C3 C4 B1 O2 -165.41(16)
C5 C4 B1 O2 14.1(3)
C30 O3 B2 O4 8.66(18)
C30 O3 B2 Co1 -172.84(12)
C27 O4 B2 O3 12.60(17)
C27 O4 B2 Co1 -165.88(12)
C2 C1 P1 C8 95.00(12)
C2 C1 P1 C11 -159.48(12)
C2 C1 P1 Co1 -28.56(12)
C10 C8 P1 C1 -54.38(13)
C9 C8 P1 C1 -176.89(12)
C10 C8 P1 C11 -160.94(12)
C9 C8 P1 C11 76.55(13)
C10 C8 P1 Co1 55.26(13)
C9 C8 P1 Co1 -67.25(13)
C12 C11 P1 C1 85.22(13)
C13 C11 P1 C1 -40.31(14)
C12 C11 P1 C8 -167.91(12)
C13 C11 P1 C8 66.55(13)
C12 C11 P1 Co1 -27.53(14)
C13 C11 P1 Co1 -153.07(10)
C6 C7 P2 C17 93.99(12)
C6 C7 P2 C14 -158.95(11)
C6 C7 P2 Co1 -28.63(11)
C18 C17 P2 C7 -174.55(12)
C19 C17 P2 C7 -52.08(13)
C18 C17 P2 C14 78.45(13)
C19 C17 P2 C14 -159.08(12)
C18 C17 P2 Co1 -64.54(13)
C19 C17 P2 Co1 57.94(13)
C15 C14 P2 C7 77.17(13)
C16 C14 P2 C7 -48.53(14)
C15 C14 P2 C17 -175.15(12)
C16 C14 P2 C17 59.16(14)
C15 C14 P2 Co1 -35.82(14)
C16 C14 P2 Co1 -161.51(10)
